data_7007916
loop_
_publ_author_name
'Milios, Constantinos J.'
'Kyritsis, Panayotis'
'Raptopoulou, Catherine P.'
'Terzis, Aris'
'Vicente, Ramon'
'Escuer, Albert'
'Perlepes, Spyros P.'

_publ_section_title
;
 Di-2-pyridyl ketone oxime [(py)2CNOH] in manganese carboxylate
 chemistry: mononuclear, dinuclear and tetranuclear complexes, and
 partial transformation of (py)2CNOH to the gem-diolate(2-) derivative
 of di-2-pyridyl ketone leading to the formation of NO3-.
;
_journal_issue 3
_journal_name_full 'Dalton transactions (Cambridge, England : 2003)'
_journal_page_first 501
_journal_page_last 511
_journal_paper_doi 10.1039/b412355g
_journal_year 2005
_chemical_formula_sum 'C62 H48 Cl2 Mn4 N12 O10'
_chemical_formula_weight 1411.78
_chemical_name_systematic
;
?
;
_space_group_IT_number 14
_symmetry_cell_setting monoclinic
_symmetry_space_group_name_Hall '-P 2ybc'
_symmetry_space_group_name_H-M 'P 1 21/c 1'
_atom_sites_solution_hydrogens geom
_atom_sites_solution_primary direct
_atom_sites_solution_secondary difmap
_audit_creation_method SHELXL-97
_cell_angle_alpha 90.00
_cell_angle_beta 103.72(1)
_cell_angle_gamma 90.00
_cell_formula_units_Z 2
_cell_length_a 11.738(5)
_cell_length_b 15.170(6)
_cell_length_c 18.191(7)
_cell_measurement_reflns_used 25
_cell_measurement_temperature 298
_cell_measurement_theta_max 11.6
_cell_measurement_theta_min 5.3
_cell_volume 3147(2)
_computing_structure_refinement 'SHELXL-97 (Sheldrick, 1997)'
_computing_structure_solution 'SHELXS-86 (Sheldrick, 1986)'
_diffrn_ambient_temperature 298
_diffrn_measured_fraction_theta_full 1.000
_diffrn_measured_fraction_theta_max 1.000
_diffrn_measurement_device_type 'Crystal Logic Dual Goniometer'
_diffrn_measurement_method \q/2\q
_diffrn_radiation_monochromator graphite
_diffrn_radiation_source 'fine-focus sealed tube'
_diffrn_radiation_type MoK\a
_diffrn_radiation_wavelength 0.71073
_diffrn_reflns_av_R_equivalents 0.0168
_diffrn_reflns_av_sigmaI/netI 0.0606
_diffrn_reflns_limit_h_max 14
_diffrn_reflns_limit_h_min -13
_diffrn_reflns_limit_k_max 0
_diffrn_reflns_limit_k_min -18
_diffrn_reflns_limit_l_max 0
_diffrn_reflns_limit_l_min -22
_diffrn_reflns_number 6052
_diffrn_reflns_theta_full 25.50
_diffrn_reflns_theta_max 25.50
_diffrn_reflns_theta_min 1.77
_diffrn_standards_decay_% -0.7
_diffrn_standards_interval_count 97
_diffrn_standards_number 3
_exptl_absorpt_coefficient_mu 0.937
_exptl_absorpt_correction_type none
_exptl_crystal_colour brown
_exptl_crystal_density_diffrn 1.490
_exptl_crystal_density_meas 1.48
_exptl_crystal_density_method 'floating method''
_exptl_crystal_description parallelipiped
_exptl_crystal_F_000 1436
_exptl_crystal_size_max 0.40
_exptl_crystal_size_mid 0.10
_exptl_crystal_size_min 0.10
_refine_diff_density_max 0.389
_refine_diff_density_min -0.298
_refine_diff_density_rms 0.066
_refine_ls_extinction_method none
_refine_ls_goodness_of_fit_ref 1.109
_refine_ls_hydrogen_treatment mixed
_refine_ls_matrix_type full
_refine_ls_number_parameters 411
_refine_ls_number_reflns 5856
_refine_ls_number_restraints 0
_refine_ls_restrained_S_all 1.109
_refine_ls_R_factor_all 0.0762
_refine_ls_R_factor_gt 0.0464
_refine_ls_shift/su_max 0.006
_refine_ls_shift/su_mean 0.000
_refine_ls_structure_factor_coef Fsqd
_refine_ls_weighting_details 'calc w=1/[\s^2^(Fo^2^)+(0.0000P)^2^+4.6151P] where P=(Fo^2^+2Fc^2^)/3'
_refine_ls_weighting_scheme calc
_refine_ls_wR_factor_gt 0.1054
_refine_ls_wR_factor_ref 0.1213
_reflns_number_gt 4250
_reflns_number_total 5856
_reflns_threshold_expression >2sigma(I)
_cod_data_source_file b412355g.txt
_cod_data_source_block pekm523b
_cod_original_sg_symbol_H-M P21/c
_cod_database_code 7007916

loop_
_symmetry_equiv_pos_as_xyz
'x, y, z'
'x, -y+1/2, z+1/2'
'-x, -y, -z'
'-x, y-1/2, -z-1/2'

loop_
_atom_site_label
_atom_site_type_symbol
_atom_site_fract_x
_atom_site_fract_y
_atom_site_fract_z
_atom_site_U_iso_or_equiv
_atom_site_adp_type
_atom_site_occupancy
_atom_site_symmetry_multiplicity
_atom_site_calc_flag
_atom_site_refinement_flags
_atom_site_disorder_assembly
_atom_site_disorder_group
Mn1 Mn 0.11692(5) 0.03621(4) 0.96117(3) 0.03342(15) Uani 1 1 d . . .
Mn2 Mn 0.01342(5) 0.19771(4) 0.83021(3) 0.03611(16) Uani 1 1 d . . .
N1 N 0.1114(3) 0.3248(2) 0.81789(19) 0.0425(8) Uani 1 1 d . . .
N2 N 0.1792(3) 0.2050(2) 0.92316(18) 0.0397(7) Uani 1 1 d . . .
O1 O 0.2111(2) 0.13998(17) 0.97537(15) 0.0441(7) Uani 1 1 d . . .
N11 N 0.2461(3) -0.0155(2) 1.04609(19) 0.0417(8) Uani 1 1 d . . .
N12 N 0.0670(3) -0.2697(2) 1.08107(18) 0.0406(8) Uani 1 1 d . . .
O11 O 0.0223(2) -0.09696(16) 1.09249(14) 0.0339(6) Uani 1 1 d . . .
O12 O 0.0460(2) -0.07387(16) 0.97235(14) 0.0354(6) Uani 1 1 d . . .
O21 O 0.1700(3) -0.0017(2) 0.86463(17) 0.0528(8) Uani 1 1 d . . .
O22 O 0.1118(3) 0.1055(2) 0.77982(17) 0.0540(8) Uani 1 1 d . . .
Cl Cl -0.15037(10) 0.21227(8) 0.72579(6) 0.0568(3) Uani 1 1 d . . .
C1 C 0.0718(4) 0.3863(3) 0.7653(3) 0.0541(11) Uani 1 1 d . . .
H1 H 0.0018 0.3759 0.7298 0.062(7) Uiso 1 1 calc R . .
C2 C 0.1309(5) 0.4649(3) 0.7613(3) 0.0701(15) Uani 1 1 d . . .
H2 H 0.1017 0.5063 0.7238 0.062(7) Uiso 1 1 calc R . .
C3 C 0.2330(5) 0.4795(3) 0.8143(3) 0.0753(17) Uani 1 1 d . . .
H3 H 0.2739 0.5319 0.8136 0.062(7) Uiso 1 1 calc R . .
C4 C 0.2756(4) 0.4169(3) 0.8687(3) 0.0620(13) Uani 1 1 d . . .
H4 H 0.3456 0.4261 0.9045 0.062(7) Uiso 1 1 calc R . .
C5 C 0.2123(4) 0.3398(3) 0.8692(2) 0.0435(9) Uani 1 1 d . . .
C6 C 0.2522(3) 0.2686(2) 0.9258(2) 0.0386(9) Uani 1 1 d . . .
C7 C 0.3703(3) 0.2714(3) 0.9790(2) 0.0419(9) Uani 1 1 d . . .
C8 C 0.4570(5) 0.2199(5) 0.9670(4) 0.103(3) Uani 1 1 d . . .
H8 H 0.4446 0.1824 0.9254 0.136(14) Uiso 1 1 calc R . .
C9 C 0.5656(5) 0.2239(6) 1.0181(5) 0.123(3) Uani 1 1 d . . .
H9 H 0.6269 0.1888 1.0107 0.136(14) Uiso 1 1 calc R . .
C10 C 0.5820(5) 0.2768(5) 1.0767(4) 0.0832(18) Uani 1 1 d . . .
H10 H 0.6547 0.2815 1.1107 0.136(14) Uiso 1 1 calc R . .
C11 C 0.4897(6) 0.3235(6) 1.0853(4) 0.115(3) Uani 1 1 d . . .
H11 H 0.4998 0.3588 1.1282 0.136(14) Uiso 1 1 calc R . .
N3 N 0.3831(4) 0.3237(4) 1.0371(3) 0.0922(17) Uani 1 1 d . . .
C21 C 0.3537(4) 0.0177(3) 1.0740(3) 0.0653(15) Uani 1 1 d . . .
H21 H 0.3753 0.0694 1.0534 0.070(8) Uiso 1 1 calc R . .
C22 C 0.4321(4) -0.0222(3) 1.1317(3) 0.0726(16) Uani 1 1 d . . .
H22 H 0.5059 0.0022 1.1504 0.070(8) Uiso 1 1 calc R . .
C23 C 0.4008(4) -0.0988(3) 1.1617(3) 0.0628(13) Uani 1 1 d . . .
H23 H 0.4533 -0.1268 1.2011 0.070(8) Uiso 1 1 calc R . .
C24 C 0.2910(4) -0.1339(3) 1.1330(2) 0.0481(10) Uani 1 1 d . . .
H24 H 0.2685 -0.1860 1.1526 0.070(8) Uiso 1 1 calc R . .
C25 C 0.2151(3) -0.0906(2) 1.0750(2) 0.0352(8) Uani 1 1 d . . .
C26 C 0.0895(3) -0.1192(2) 1.0400(2) 0.0327(8) Uani 1 1 d . . .
C27 C 0.0852(3) -0.2185(2) 1.0249(2) 0.0352(8) Uani 1 1 d . . .
C28 C 0.1046(4) -0.2519(3) 0.9588(3) 0.0495(10) Uani 1 1 d . . .
H28 H 0.1159 -0.2145 0.9207 0.064(7) Uiso 1 1 calc R . .
C29 C 0.1071(5) -0.3427(3) 0.9500(3) 0.0624(13) Uani 1 1 d . . .
H29 H 0.1185 -0.3672 0.9054 0.064(7) Uiso 1 1 calc R . .
C30 C 0.0924(5) -0.3957(3) 1.0081(3) 0.0640(14) Uani 1 1 d . . .
H30 H 0.0960 -0.4568 1.0042 0.064(7) Uiso 1 1 calc R . .
C31 C 0.0722(4) -0.3570(3) 1.0723(3) 0.0545(11) Uani 1 1 d . . .
H31 H 0.0617 -0.3932 1.1114 0.064(7) Uiso 1 1 calc R . .
C41 C 0.1674(3) 0.0360(3) 0.8027(2) 0.0438(9) Uani 1 1 d . . .
C42 C 0.2371(4) -0.0064(3) 0.7530(2) 0.0461(10) Uani 1 1 d . . .
C43 C 0.2484(5) 0.0342(4) 0.6870(3) 0.0750(15) Uani 1 1 d . . .
H43 H 0.2096 0.0869 0.6716 0.114(11) Uiso 1 1 calc R . .
C44 C 0.3189(6) -0.0047(5) 0.6435(4) 0.097(2) Uani 1 1 d . . .
H44 H 0.3282 0.0227 0.5996 0.114(11) Uiso 1 1 calc R . .
C45 C 0.3737(5) -0.0829(5) 0.6659(4) 0.093(2) Uani 1 1 d . . .
H45 H 0.4209 -0.1082 0.6373 0.114(11) Uiso 1 1 calc R . .
C46 C 0.3601(5) -0.1242(4) 0.7294(4) 0.0747(16) Uani 1 1 d . . .
H46 H 0.3963 -0.1782 0.7432 0.114(11) Uiso 1 1 calc R . .
C47 C 0.2927(4) -0.0863(3) 0.7736(3) 0.0561(12) Uani 1 1 d . . .
H47 H 0.2845 -0.1145 0.8175 0.114(11) Uiso 1 1 calc R . .
N21 N 0.3771(6) 0.2434(6) 0.2496(5) 0.134(3) Uani 1 1 d . . .
C51 C 0.2948(7) 0.2343(5) 0.2009(5) 0.099(2) Uani 1 1 d . . .
C52 C 0.1880(7) 0.2281(6) 0.1407(4) 0.111(3) Uani 1 1 d . . .

loop_
_atom_site_aniso_label
_atom_site_aniso_U_11
_atom_site_aniso_U_22
_atom_site_aniso_U_33
_atom_site_aniso_U_23
_atom_site_aniso_U_13
_atom_site_aniso_U_12
Mn1 0.0317(3) 0.0314(3) 0.0339(3) 0.0053(2) 0.0014(2) -0.0010(2)
Mn2 0.0373(3) 0.0359(3) 0.0324(3) 0.0055(2) 0.0029(2) 0.0002(2)
N1 0.0385(18) 0.0407(18) 0.048(2) 0.0128(15) 0.0094(15) 0.0004(14)
N2 0.0397(17) 0.0326(16) 0.0431(19) 0.0066(14) 0.0024(14) -0.0024(14)
O1 0.0404(15) 0.0374(14) 0.0466(16) 0.0139(12) -0.0054(12) -0.0079(12)
N11 0.0322(16) 0.0406(18) 0.0466(19) 0.0086(15) -0.0021(14) -0.0005(14)
N12 0.0457(19) 0.0337(17) 0.0420(19) 0.0058(14) 0.0098(15) 0.0027(14)
O11 0.0340(13) 0.0313(13) 0.0355(14) 0.0059(11) 0.0067(11) 0.0036(10)
O12 0.0350(13) 0.0329(13) 0.0340(14) 0.0058(11) -0.0004(11) -0.0030(11)
O21 0.0621(19) 0.0505(17) 0.0515(19) 0.0050(15) 0.0247(15) 0.0083(15)
O22 0.0586(19) 0.0525(18) 0.0518(18) -0.0018(15) 0.0151(15) 0.0093(15)
Cl 0.0575(6) 0.0635(7) 0.0408(6) 0.0035(5) -0.0055(5) 0.0075(5)
C1 0.049(3) 0.054(3) 0.058(3) 0.016(2) 0.008(2) 0.007(2)
C2 0.068(3) 0.054(3) 0.085(4) 0.034(3) 0.011(3) 0.006(3)
C3 0.071(3) 0.044(3) 0.107(5) 0.028(3) 0.011(3) -0.010(2)
C4 0.053(3) 0.048(3) 0.078(3) 0.017(2) 0.004(2) -0.012(2)
C5 0.043(2) 0.040(2) 0.046(2) 0.0059(19) 0.0092(18) -0.0030(18)
C6 0.037(2) 0.036(2) 0.042(2) 0.0040(17) 0.0070(17) -0.0019(16)
C7 0.037(2) 0.039(2) 0.047(2) 0.0022(18) 0.0029(18) -0.0057(17)
C8 0.046(3) 0.153(7) 0.100(5) -0.058(5) -0.004(3) 0.019(4)
C9 0.042(3) 0.180(8) 0.131(6) -0.054(6) -0.012(4) 0.026(4)
C10 0.047(3) 0.113(5) 0.076(4) 0.008(4) -0.013(3) -0.009(3)
C11 0.076(4) 0.166(8) 0.083(5) -0.055(5) -0.021(4) 0.008(5)
N3 0.060(3) 0.125(4) 0.077(3) -0.045(3) -0.013(2) 0.012(3)
C21 0.041(2) 0.049(3) 0.091(4) 0.019(3) -0.014(2) -0.011(2)
C22 0.044(3) 0.063(3) 0.094(4) 0.014(3) -0.019(3) -0.011(2)
C23 0.044(2) 0.070(3) 0.061(3) 0.014(3) -0.013(2) 0.007(2)
C24 0.041(2) 0.050(2) 0.048(3) 0.014(2) 0.0005(19) 0.0038(19)
C25 0.0354(19) 0.0361(19) 0.0325(19) 0.0028(16) 0.0050(16) 0.0032(16)
C26 0.0323(18) 0.0322(18) 0.0321(19) 0.0049(15) 0.0045(15) 0.0021(15)
C27 0.0336(19) 0.0344(19) 0.037(2) 0.0027(16) 0.0065(16) 0.0020(15)
C28 0.060(3) 0.045(2) 0.045(2) 0.000(2) 0.016(2) 0.000(2)
C29 0.087(4) 0.044(2) 0.064(3) -0.012(2) 0.032(3) -0.004(2)
C30 0.082(4) 0.031(2) 0.086(4) -0.008(2) 0.034(3) 0.001(2)
C31 0.069(3) 0.033(2) 0.066(3) 0.012(2) 0.026(2) 0.005(2)
C41 0.040(2) 0.041(2) 0.051(3) -0.005(2) 0.0134(18) -0.0051(18)
C42 0.046(2) 0.046(2) 0.050(3) -0.009(2) 0.017(2) -0.0108(19)
C43 0.100(4) 0.065(3) 0.070(4) 0.002(3) 0.041(3) -0.004(3)
C44 0.125(6) 0.102(5) 0.087(5) -0.010(4) 0.070(4) -0.027(5)
C45 0.076(4) 0.102(5) 0.114(6) -0.045(5) 0.052(4) -0.013(4)
C46 0.056(3) 0.073(4) 0.100(5) -0.025(3) 0.029(3) 0.002(3)
C47 0.046(2) 0.052(3) 0.072(3) -0.009(2) 0.016(2) -0.001(2)
N21 0.089(5) 0.152(7) 0.154(7) 0.027(5) 0.013(5) 0.005(5)
C51 0.091(5) 0.097(5) 0.119(6) 0.006(5) 0.044(5) 0.002(4)
C52 0.110(5) 0.146(7) 0.070(4) -0.019(4) 0.009(4) -0.042(5)

loop_
_atom_type_symbol
_atom_type_description
_atom_type_scat_dispersion_real
_atom_type_scat_dispersion_imag
_atom_type_scat_source
C C 0.0033 0.0016 'International Tables Vol C Tables 4.2.6.8 and 6.1.1.4'
H H 0.0000 0.0000 'International Tables Vol C Tables 4.2.6.8 and 6.1.1.4'
N N 0.0061 0.0033 'International Tables Vol C Tables 4.2.6.8 and 6.1.1.4'
O O 0.0106 0.0060 'International Tables Vol C Tables 4.2.6.8 and 6.1.1.4'
Mn Mn 0.3368 0.7283 'International Tables Vol C Tables 4.2.6.8 and 6.1.1.4'
Cl Cl 0.1484 0.1585 'International Tables Vol C Tables 4.2.6.8 and 6.1.1.4'

loop_
_geom_angle_atom_site_label_1
_geom_angle_atom_site_label_2
_geom_angle_atom_site_label_3
_geom_angle
_geom_angle_site_symmetry_1
_geom_angle_site_symmetry_3
_geom_angle_publ_flag
O12 Mn1 O1 165.29(11) . . ?
O12 Mn1 O11 97.73(11) . 3_557 ?
O1 Mn1 O11 93.92(11) . 3_557 ?
O12 Mn1 N11 81.18(12) . . ?
O1 Mn1 N11 84.99(12) . . ?
O11 Mn1 N11 162.31(13) 3_557 . ?
O12 Mn1 O21 94.23(12) . . ?
O1 Mn1 O21 93.60(13) . . ?
O11 Mn1 O21 95.30(12) 3_557 . ?
N11 Mn1 O21 102.40(13) . . ?
O22 Mn2 O11 91.35(11) . 3_557 ?
O22 Mn2 N2 84.08(12) . . ?
O11 Mn2 N2 79.35(10) 3_557 . ?
O22 Mn2 N1 100.00(13) . . ?
O11 Mn2 N1 146.35(11) 3_557 . ?
N2 Mn2 N1 70.57(12) . . ?
O22 Mn2 N12 161.35(12) . 3_557 ?
O11 Mn2 N12 73.15(11) 3_557 3_557 ?
N2 Mn2 N12 82.92(12) . 3_557 ?
N1 Mn2 N12 88.20(12) . 3_557 ?
O22 Mn2 Cl 97.72(9) . . ?
O11 Mn2 Cl 109.76(8) 3_557 . ?
N2 Mn2 Cl 170.60(9) . . ?
N1 Mn2 Cl 100.04(9) . . ?
N12 Mn2 Cl 97.29(9) 3_557 . ?
C1 N1 C5 118.6(4) . . ?
C1 N1 Mn2 124.2(3) . . ?
C5 N1 Mn2 117.2(3) . . ?
C6 N2 O1 116.7(3) . . ?
C6 N2 Mn2 120.9(3) . . ?
O1 N2 Mn2 122.2(2) . . ?
N2 O1 Mn1 116.8(2) . . ?
C25 N11 C21 119.3(3) . . ?
C25 N11 Mn1 113.6(2) . . ?
C21 N11 Mn1 127.1(3) . . ?
C31 N12 C27 117.6(4) . . ?
C31 N12 Mn2 125.8(3) . 3_557 ?
C27 N12 Mn2 114.9(2) . 3_557 ?
C26 O11 Mn1 108.3(2) . 3_557 ?
C26 O11 Mn2 119.3(2) . 3_557 ?
Mn1 O11 Mn2 113.05(11) 3_557 3_557 ?
C26 O12 Mn1 116.8(2) . . ?
C41 O21 Mn1 133.1(3) . . ?
C41 O22 Mn2 133.9(3) . . ?
N1 C1 C2 122.9(4) . . ?
N1 C1 H1 118.6 . . ?
C2 C1 H1 118.6 . . ?
C3 C2 C1 117.9(4) . . ?
C3 C2 H2 121.1 . . ?
C1 C2 H2 121.1 . . ?
C2 C3 C4 120.2(5) . . ?
C2 C3 H3 119.9 . . ?
C4 C3 H3 119.9 . . ?
C3 C4 C5 118.8(4) . . ?
C3 C4 H4 120.6 . . ?
C5 C4 H4 120.6 . . ?
N1 C5 C4 121.7(4) . . ?
N1 C5 C6 116.0(3) . . ?
C4 C5 C6 122.3(4) . . ?
N2 C6 C5 114.9(3) . . ?
N2 C6 C7 123.7(3) . . ?
C5 C6 C7 121.4(3) . . ?
N3 C7 C8 122.8(4) . . ?
N3 C7 C6 117.1(4) . . ?
C8 C7 C6 120.1(4) . . ?
C7 C8 C9 118.5(6) . . ?
C7 C8 H8 120.8 . . ?
C9 C8 H8 120.8 . . ?
C10 C9 C8 120.3(6) . . ?
C10 C9 H9 119.8 . . ?
C8 C9 H9 119.8 . . ?
C9 C10 C11 116.9(6) . . ?
C9 C10 H10 121.5 . . ?
C11 C10 H10 121.5 . . ?
C10 C11 N3 125.4(6) . . ?
C10 C11 H11 117.3 . . ?
N3 C11 H11 117.3 . . ?
C7 N3 C11 116.0(5) . . ?
N11 C21 C22 121.8(4) . . ?
N11 C21 H21 119.1 . . ?
C22 C21 H21 119.1 . . ?
C21 C22 C23 119.2(4) . . ?
C21 C22 H22 120.4 . . ?
C23 C22 H22 120.4 . . ?
C22 C23 C24 119.5(4) . . ?
C22 C23 H23 120.3 . . ?
C24 C23 H23 120.3 . . ?
C25 C24 C23 118.8(4) . . ?
C25 C24 H24 120.6 . . ?
C23 C24 H24 120.6 . . ?
N11 C25 C24 121.4(4) . . ?
N11 C25 C26 113.8(3) . . ?
C24 C25 C26 124.8(3) . . ?
O12 C26 O11 109.4(3) . . ?
O12 C26 C25 110.0(3) . . ?
O11 C26 C25 106.8(3) . . ?
O12 C26 C27 109.7(3) . . ?
O11 C26 C27 110.8(3) . . ?
C25 C26 C27 110.0(3) . . ?
N12 C27 C28 122.9(4) . . ?
N12 C27 C26 116.0(3) . . ?
C28 C27 C26 121.1(4) . . ?
C27 C28 C29 118.8(4) . . ?
C27 C28 H28 120.6 . . ?
C29 C28 H28 120.6 . . ?
C30 C29 C28 118.8(5) . . ?
C30 C29 H29 120.6 . . ?
C28 C29 H29 120.6 . . ?
C29 C30 C31 118.8(4) . . ?
C29 C30 H30 120.6 . . ?
C31 C30 H30 120.6 . . ?
N12 C31 C30 123.1(4) . . ?
N12 C31 H31 118.5 . . ?
C30 C31 H31 118.5 . . ?
O22 C41 O21 125.3(4) . . ?
O22 C41 C42 118.4(4) . . ?
O21 C41 C42 116.3(4) . . ?
C47 C42 C43 119.3(5) . . ?
C47 C42 C41 120.1(4) . . ?
C43 C42 C41 120.6(4) . . ?
C42 C43 C44 119.5(6) . . ?
C42 C43 H43 120.3 . . ?
C44 C43 H43 120.3 . . ?
C45 C44 C43 119.8(6) . . ?
C45 C44 H44 120.1 . . ?
C43 C44 H44 120.1 . . ?
C46 C45 C44 120.9(6) . . ?
C46 C45 H45 119.6 . . ?
C44 C45 H45 119.6 . . ?
C45 C46 C47 120.2(6) . . ?
C45 C46 H46 119.9 . . ?
C47 C46 H46 119.9 . . ?
C46 C47 C42 120.3(5) . . ?
C46 C47 H47 119.9 . . ?
C42 C47 H47 119.9 . . ?
N21 C51 C52 176.4(9) . . ?

loop_
_geom_bond_atom_site_label_1
_geom_bond_atom_site_label_2
_geom_bond_distance
_geom_bond_site_symmetry_2
_geom_bond_publ_flag
Mn1 O12 1.898(3) . ?
Mn1 O1 1.905(3) . ?
Mn1 O11 1.928(2) 3_557 ?
Mn1 N11 2.047(3) . ?
Mn1 O21 2.079(3) . ?
Mn2 O22 2.153(3) . ?
Mn2 O11 2.184(3) 3_557 ?
Mn2 N2 2.257(3) . ?
Mn2 N1 2.283(3) . ?
Mn2 N12 2.326(3) 3_557 ?
Mn2 Cl 2.3708(14) . ?
N1 C1 1.339(5) . ?
N1 C5 1.342(5) . ?
N2 C6 1.284(5) . ?
N2 O1 1.359(4) . ?
N11 C25 1.340(5) . ?
N11 C21 1.343(5) . ?
N12 C31 1.337(5) . ?
N12 C27 1.340(5) . ?
N12 Mn2 2.326(3) 3_557 ?
O11 C26 1.417(4) . ?
O11 Mn1 1.928(2) 3_557 ?
O11 Mn2 2.184(2) 3_557 ?
O12 C26 1.396(4) . ?
O21 C41 1.258(5) . ?
O22 C41 1.257(5) . ?
C1 C2 1.390(6) . ?
C1 H1 0.9300 . ?
C2 C3 1.367(7) . ?
C2 H2 0.9300 . ?
C3 C4 1.378(6) . ?
C3 H3 0.9300 . ?
C4 C5 1.386(6) . ?
C4 H4 0.9300 . ?
C5 C6 1.489(5) . ?
C6 C7 1.491(5) . ?
C7 N3 1.301(6) . ?
C7 C8 1.342(7) . ?
C8 C9 1.389(8) . ?
C8 H8 0.9300 . ?
C9 C10 1.312(9) . ?
C9 H9 0.9300 . ?
C10 C11 1.335(9) . ?
C10 H10 0.9300 . ?
C11 N3 1.347(7) . ?
C11 H11 0.9300 . ?
C21 C22 1.362(6) . ?
C21 H21 0.9300 . ?
C22 C23 1.370(7) . ?
C22 H22 0.9300 . ?
C23 C24 1.378(6) . ?
C23 H23 0.9300 . ?
C24 C25 1.376(5) . ?
C24 H24 0.9300 . ?
C25 C26 1.524(5) . ?
C26 C27 1.529(5) . ?
C27 C28 1.373(6) . ?
C28 C29 1.388(6) . ?
C28 H28 0.9300 . ?
C29 C30 1.371(7) . ?
C29 H29 0.9300 . ?
C30 C31 1.378(7) . ?
C30 H30 0.9300 . ?
C31 H31 0.9300 . ?
C41 C42 1.500(6) . ?
C42 C47 1.384(6) . ?
C42 C43 1.384(7) . ?
C43 C44 1.402(8) . ?
C43 H43 0.9300 . ?
C44 C45 1.365(9) . ?
C44 H44 0.9300 . ?
C45 C46 1.356(9) . ?
C45 H45 0.9300 . ?
C46 C47 1.381(7) . ?
C46 H46 0.9300 . ?
C47 H47 0.9300 . ?
N21 C51 1.154(9) . ?
C51 C52 1.459(10) . ?
